data_4123697
loop_
_publ_author_name
'Pensack, Ryan D.'
'Tilley, Andrew J.'
'Parkin, Sean R.'
'Lee, Tia S.'
'Payne, Marcia M.'
'Gao, Dong'
'Jahnke, Ashlee A.'
'Oblinsky, Daniel G.'
'Li, Peng-Fei'
'Anthony, John E.'
'Seferos, Dwight S.'
'Scholes, Gregory D.'

_publ_section_title
;
 Exciton delocalization drives rapid singlet fission in nanoparticles of
 acene derivatives.
;
_journal_issue 21
_journal_name_full 'Journal of the American Chemical Society'
_journal_page_first 6790
_journal_page_last 6803
_journal_paper_doi 10.1021/ja512668r
_journal_volume 137
_journal_year 2015
_chemical_formula_moiety 'C50 H66 Si2'
_chemical_formula_sum 'C50 H66 Si2'
_chemical_formula_weight 723.21
_chemical_name_systematic
; 
 ? 
;
_space_group_IT_number 2
_symmetry_cell_setting triclinic
_symmetry_space_group_name_Hall '-P 1'
_symmetry_space_group_name_H-M 'P -1'
_atom_sites_solution_hydrogens geom
_atom_sites_solution_primary direct
_atom_sites_solution_secondary difmap
_audit_creation_method SHELXL-97
_cell_angle_alpha 78.673(2)
_cell_angle_beta 84.728(2)
_cell_angle_gamma 84.507(2)
_cell_formula_units_Z 2
_cell_length_a 5.8978(2)
_cell_length_b 14.1866(4)
_cell_length_c 26.4214(8)
_cell_measurement_reflns_used 8416
_cell_measurement_temperature 90.0(2)
_cell_measurement_theta_max 67.97
_cell_measurement_theta_min 3.32
_cell_volume 2151.60(12)
_computing_cell_refinement 'SCALEPACK (Otwinowski & Minor, 1997)'
_computing_data_collection 'COLLECT (Nonius, 1998)'
_computing_data_reduction 'DENZO-SMN (Otwinowski & Minor, 1997)'
_computing_molecular_graphics 'XP in SHELXTL (Sheldrick, 2008)'
_computing_publication_material
; 
SHELX-97 (Sheldrick, 2008) and local procedures 
;
_computing_structure_refinement 'SHELXL-97 (Sheldrick, 2008)'
_computing_structure_solution 'SHELXS-97 (Sheldrick, 2008)'
_diffrn_ambient_temperature 90.0(2)
_diffrn_detector_area_resol_mean 9.1
_diffrn_measured_fraction_theta_full 0.889
_diffrn_measured_fraction_theta_max 0.889
_diffrn_measurement_device_type 'Nonius KappaCCD diffractometer'
_diffrn_measurement_method '\w scans at fixed \c = 55\%'
_diffrn_radiation_monochromator graphite
_diffrn_radiation_source 'fine-focus sealed tube'
_diffrn_radiation_type MoK\a
_diffrn_radiation_wavelength 0.71073
_diffrn_reflns_av_R_equivalents 0.0891
_diffrn_reflns_av_sigmaI/netI 0.1651
_diffrn_reflns_limit_h_max 6
_diffrn_reflns_limit_h_min -6
_diffrn_reflns_limit_k_max 16
_diffrn_reflns_limit_k_min -16
_diffrn_reflns_limit_l_max 31
_diffrn_reflns_limit_l_min 0
_diffrn_reflns_number 26424
_diffrn_reflns_theta_full 25.31
_diffrn_reflns_theta_max 25.31
_diffrn_reflns_theta_min 0.79
_diffrn_standards_number 0
_exptl_absorpt_coefficient_mu 0.115
_exptl_absorpt_correction_T_max 0.999
_exptl_absorpt_correction_T_min 0.752
_exptl_absorpt_correction_type multi-scan
_exptl_absorpt_process_details 'Scalepack (Otwinowski & Minor, 1997)'
_exptl_crystal_colour blue
_exptl_crystal_density_diffrn 1.116
_exptl_crystal_density_method 'not measured'
_exptl_crystal_description lath
_exptl_crystal_F_000 788
_exptl_crystal_size_max 0.35
_exptl_crystal_size_mid 0.02
_exptl_crystal_size_min 0.01
_refine_diff_density_max 0.459
_refine_diff_density_min -0.408
_refine_diff_density_rms 0.098
_refine_ls_extinction_method none
_refine_ls_goodness_of_fit_ref 1.131
_refine_ls_hydrogen_treatment constr
_refine_ls_matrix_type full
_refine_ls_number_parameters 545
_refine_ls_number_reflns 6958
_refine_ls_number_restraints 36
_refine_ls_restrained_S_all 1.128
_refine_ls_R_factor_all 0.1459
_refine_ls_R_factor_gt 0.0994
_refine_ls_shift/su_max 0.001
_refine_ls_shift/su_mean 0.000
_refine_ls_structure_factor_coef Fsqd
_refine_ls_weighting_details 'calc w=1/[\s^2^(Fo^2^)+(0.0565P)^2^+14.8434P] where P=(Fo^2^+2Fc^2^)/3'
_refine_ls_weighting_scheme calc
_refine_ls_wR_factor_gt 0.2692
_refine_ls_wR_factor_ref 0.2894
_reflns_number_gt 4767
_reflns_number_total 6958
_reflns_threshold_expression >2\s(I)
_cod_data_source_file ja512668r_si_003.cif
_cod_data_source_block x09103
_cod_depositor_comments 'Adding full bibliography for 4123696--4123698.cif.'
_cod_database_code 4123697

loop_
_symmetry_equiv_pos_as_xyz
'x, y, z'
'-x, -y, -z'

loop_
_atom_site_label
_atom_site_type_symbol
_atom_site_fract_x
_atom_site_fract_y
_atom_site_fract_z
_atom_site_U_iso_or_equiv
_atom_site_adp_type
_atom_site_occupancy
_atom_site_symmetry_multiplicity
_atom_site_calc_flag
_atom_site_refinement_flags
_atom_site_disorder_assembly
_atom_site_disorder_group
Si1A Si 0.7075(3) 0.71178(12) 0.08637(6) 0.0237(4) Uani 1 1 d . . .
C1A C 1.2863(12) 0.5401(4) 0.0184(2) 0.0283(15) Uani 1 1 d . . .
C2A C 1.3955(11) 0.4586(4) 0.0490(2) 0.0209(13) Uani 1 1 d . . .
C3A C 1.2951(12) 0.4135(4) 0.0970(2) 0.0240(14) Uani 1 1 d . . .
H3A H 1.1451 0.4359 0.1079 0.029 Uiso 1 1 calc R . .
C4A C 1.4083(12) 0.3371(4) 0.1290(2) 0.0238(14) Uani 1 1 d . . .
C5A C 1.3106(13) 0.2936(5) 0.1784(2) 0.0325(16) Uani 1 1 d . . .
H5A H 1.1609 0.3153 0.1899 0.039 Uiso 1 1 calc R . .
C6A C 1.4285(13) 0.2219(5) 0.2090(3) 0.0367(18) Uani 1 1 d . . .
H6A H 1.3604 0.1937 0.2418 0.044 Uiso 1 1 calc R . .
C7A C 1.6499(13) 0.1881(4) 0.1933(2) 0.0354(18) Uani 1 1 d . . .
H7A H 1.7309 0.1384 0.2158 0.043 Uiso 1 1 calc R . .
C8A C 1.7491(13) 0.2255(4) 0.1465(2) 0.0316(16) Uani 1 1 d . . .
H8A H 1.8981 0.2010 0.1361 0.038 Uiso 1 1 calc R . .
C9A C 1.6310(11) 0.3022(4) 0.1121(2) 0.0245(14) Uani 1 1 d . . .
C10A C 1.7293(11) 0.3428(4) 0.0634(2) 0.0243(14) Uani 1 1 d . . .
H10A H 1.8769 0.3184 0.0521 0.029 Uiso 1 1 calc R . .
C11A C 1.6137(11) 0.4189(4) 0.0313(2) 0.0227(14) Uani 1 1 d . . .
C12A C 1.0796(11) 0.5868(4) 0.0383(2) 0.0241(14) Uani 1 1 d . . .
C13A C 0.9170(12) 0.6310(4) 0.0576(2) 0.0253(15) Uani 1 1 d . . .
C14A C 0.5512(12) 0.7907(4) 0.0337(2) 0.0264(15) Uani 1 1 d . . .
H14A H 0.4207 0.7563 0.0277 0.032 Uiso 1 1 calc R . .
H14B H 0.4865 0.8491 0.0467 0.032 Uiso 1 1 calc R . .
C15A C 0.6800(12) 0.8242(4) -0.0194(2) 0.0260(15) Uani 1 1 d . . .
H15A H 0.7309 0.7659 -0.0347 0.031 Uiso 1 1 calc R . .
C16A C 0.8918(13) 0.8741(5) -0.0138(2) 0.0374(18) Uani 1 1 d . . .
H16A H 0.9608 0.9006 -0.0482 0.056 Uiso 1 1 calc R . .
H16B H 1.0023 0.8273 0.0050 0.056 Uiso 1 1 calc R . .
H16C H 0.8484 0.9264 0.0054 0.056 Uiso 1 1 calc R . .
C17A C 0.5298(13) 0.8914(5) -0.0567(3) 0.0373(18) Uani 1 1 d . . .
H17A H 0.4814 0.9501 -0.0430 0.056 Uiso 1 1 calc R . .
H17B H 0.3951 0.8592 -0.0610 0.056 Uiso 1 1 calc R . .
H17C H 0.6160 0.9084 -0.0903 0.056 Uiso 1 1 calc R . .
C18A C 0.8819(12) 0.7822(4) 0.1205(2) 0.0303(16) Uani 1 1 d . . .
H18A H 0.9266 0.7395 0.1530 0.036 Uiso 1 1 calc R . .
H18B H 1.0242 0.7962 0.0984 0.036 Uiso 1 1 calc R . .
C19A C 0.7741(13) 0.8768(5) 0.1341(3) 0.0361(17) Uani 1 1 d . . .
H19A H 0.7054 0.9156 0.1025 0.043 Uiso 1 1 calc R . .
C20A C 0.9540(14) 0.9347(5) 0.1488(3) 0.0417(19) Uani 1 1 d . . .
H20A H 1.0258 0.8978 0.1793 0.063 Uiso 1 1 calc R . .
H20B H 0.8815 0.9958 0.1565 0.063 Uiso 1 1 calc R . .
H20C H 1.0703 0.9477 0.1199 0.063 Uiso 1 1 calc R . .
C21A C 0.5843(16) 0.8612(6) 0.1772(3) 0.062(3) Uani 1 1 d . . .
H21A H 0.6464 0.8218 0.2084 0.093 Uiso 1 1 calc R . .
H21B H 0.4643 0.8280 0.1663 0.093 Uiso 1 1 calc R . .
H21C H 0.5199 0.9237 0.1847 0.093 Uiso 1 1 calc R . .
C22A C 0.4975(12) 0.6394(5) 0.1319(2) 0.0279(15) Uani 1 1 d . . .
H22A H 0.3600 0.6829 0.1376 0.034 Uiso 1 1 calc R . .
H22B H 0.4506 0.5897 0.1142 0.034 Uiso 1 1 calc R . .
C23A C 0.5743(12) 0.5881(4) 0.1854(2) 0.0278(15) Uani 1 1 d . . .
H23A H 0.6190 0.6378 0.2039 0.033 Uiso 1 1 calc R . .
C24A C 0.3759(13) 0.5377(5) 0.2172(2) 0.0392(18) Uani 1 1 d . . .
H24A H 0.3271 0.4900 0.1991 0.059 Uiso 1 1 calc R . .
H24B H 0.2481 0.5855 0.2219 0.059 Uiso 1 1 calc R . .
H24C H 0.4252 0.5052 0.2512 0.059 Uiso 1 1 calc R . .
C25A C 0.7758(12) 0.5165(5) 0.1805(2) 0.0337(16) Uani 1 1 d . . .
H25A H 0.8197 0.4852 0.2151 0.051 Uiso 1 1 calc R . .
H25B H 0.9041 0.5499 0.1612 0.051 Uiso 1 1 calc R . .
H25C H 0.7351 0.4677 0.1621 0.051 Uiso 1 1 calc R . .
Si1B Si 0.3640(3) 0.79112(12) 0.41360(6) 0.0271(5) Uani 1 1 d . . .
C1B C 0.8180(12) 0.9563(4) 0.4833(2) 0.0267(15) Uani 1 1 d . . .
C2B C 0.9048(12) 0.9164(4) 0.5312(2) 0.0250(15) Uani 1 1 d . . .
C3B C 0.8214(12) 0.8364(4) 0.5645(2) 0.0289(15) Uani 1 1 d . . .
H3B H 0.6941 0.8094 0.5550 0.035 Uiso 1 1 calc R . .
C4B C 0.9120(13) 0.7943(4) 0.6104(2) 0.0295(16) Uani 1 1 d . . .
C5B C 0.8266(13) 0.7123(5) 0.6452(2) 0.0348(17) Uani 1 1 d . . .
H5B H 0.6948 0.6860 0.6373 0.042 Uiso 1 1 calc R . .
C6B C 0.9291(14) 0.6713(5) 0.6889(2) 0.0371(18) Uani 1 1 d . . .
H6B H 0.8692 0.6163 0.7106 0.044 Uiso 1 1 calc R . .
C7B C 1.1245(13) 0.7089(5) 0.7031(2) 0.0365(18) Uani 1 1 d . . .
H7B H 1.1948 0.6798 0.7340 0.044 Uiso 1 1 calc R . .
C8B C 1.2071(13) 0.7871(5) 0.6716(2) 0.0347(17) Uani 1 1 d . . .
H8B H 1.3370 0.8124 0.6811 0.042 Uiso 1 1 calc R . .
C9B C 1.1100(12) 0.8333(4) 0.6250(2) 0.0260(15) Uani 1 1 d . . .
C10B C 1.1931(12) 0.9134(4) 0.5938(2) 0.0293(15) Uani 1 1 d . . .
H10B H 1.3209 0.9395 0.6037 0.035 Uiso 1 1 calc R . .
C11B C 1.0961(12) 0.9587(4) 0.5474(2) 0.0247(15) Uani 1 1 d . . .
C12B C 0.6480(12) 0.9100(4) 0.4644(2) 0.0284(16) Uani 1 1 d . . .
C13B C 0.5255(13) 0.8667(4) 0.4451(2) 0.0306(16) Uani 1 1 d . A .
C14B C 0.1713(13) 0.8692(5) 0.3667(2) 0.0352(17) Uani 1 1 d . A .
H14C H 0.0563 0.8280 0.3595 0.042 Uiso 1 1 calc R . .
H14D H 0.0879 0.9183 0.3848 0.042 Uiso 1 1 calc R . .
C15B C 0.2687(14) 0.9223(5) 0.3146(3) 0.046(2) Uani 1 1 d . . .
H15B H 0.3474 0.8721 0.2959 0.056 Uiso 1 1 calc R A .
C16B C 0.4428(15) 0.9879(6) 0.3195(3) 0.052(2) Uani 1 1 d . A .
H16D H 0.4897 1.0240 0.2851 0.078 Uiso 1 1 calc R . .
H16E H 0.5759 0.9501 0.3348 0.078 Uiso 1 1 calc R . .
H16F H 0.3781 1.0331 0.3417 0.078 Uiso 1 1 calc R . .
C17B C 0.0851(14) 0.9756(6) 0.2812(3) 0.051(2) Uani 1 1 d . A .
H17D H -0.0043 1.0223 0.2994 0.077 Uiso 1 1 calc R . .
H17E H -0.0157 0.9295 0.2740 0.077 Uiso 1 1 calc R . .
H17F H 0.1559 1.0095 0.2486 0.077 Uiso 1 1 calc R . .
C18B C 0.590(6) 0.722(2) 0.3743(13) 0.036(7) Uani 0.569(16) 1 d PDU A 1
H18C H 0.6318 0.7649 0.3411 0.043 Uiso 0.569(16) 1 calc PR A 1
H18D H 0.7292 0.7062 0.3937 0.043 Uiso 0.569(16) 1 calc PR A 1
C19B C 0.515(3) 0.6276(12) 0.3626(7) 0.045(5) Uani 0.569(16) 1 d PDU A 1
H19B H 0.4710 0.5843 0.3960 0.054 Uiso 0.569(16) 1 calc PR A 1
C20B C 0.712(3) 0.5767(13) 0.3340(8) 0.046(5) Uani 0.569(16) 1 d PDU A 1
H20D H 0.8432 0.5628 0.3553 0.069 Uiso 0.569(16) 1 calc PR A 1
H20E H 0.7550 0.6184 0.3010 0.069 Uiso 0.569(16) 1 calc PR A 1
H20F H 0.6640 0.5162 0.3275 0.069 Uiso 0.569(16) 1 calc PR A 1
C21B C 0.314(3) 0.6465(12) 0.3297(6) 0.059(5) Uani 0.569(16) 1 d PDU A 1
H21D H 0.1860 0.6791 0.3476 0.088 Uiso 0.569(16) 1 calc PR A 1
H21E H 0.2690 0.5852 0.3237 0.088 Uiso 0.569(16) 1 calc PR A 1
H21F H 0.3568 0.6876 0.2965 0.088 Uiso 0.569(16) 1 calc PR A 1
C18D C 0.591(6) 0.711(3) 0.3863(16) 0.026(7) Uani 0.431(16) 1 d PDU A 2
H18E H 0.7193 0.7510 0.3715 0.031 Uiso 0.431(16) 1 calc PR A 2
H18F H 0.6486 0.6625 0.4154 0.031 Uiso 0.431(16) 1 calc PR A 2
C19D C 0.531(3) 0.6575(13) 0.3444(7) 0.029(5) Uani 0.431(16) 1 d PDU A 2
H19D H 0.4553 0.7053 0.3168 0.035 Uiso 0.431(16) 1 calc PR A 2
C20D C 0.751(4) 0.6129(16) 0.3199(10) 0.038(5) Uani 0.431(16) 1 d PDU A 2
H20G H 0.8543 0.6635 0.3058 0.056 Uiso 0.431(16) 1 calc PR A 2
H20H H 0.7142 0.5818 0.2921 0.056 Uiso 0.431(16) 1 calc PR A 2
H20I H 0.8265 0.5648 0.3463 0.056 Uiso 0.431(16) 1 calc PR A 2
C21D C 0.370(3) 0.5814(11) 0.3666(6) 0.032(5) Uani 0.431(16) 1 d PDU A 2
H21G H 0.2313 0.6113 0.3821 0.049 Uiso 0.431(16) 1 calc PR A 2
H21H H 0.4440 0.5332 0.3932 0.049 Uiso 0.431(16) 1 calc PR A 2
H21I H 0.3311 0.5502 0.3390 0.049 Uiso 0.431(16) 1 calc PR A 2
C22B C 0.168(6) 0.713(4) 0.4646(17) 0.034(3) Uani 0.509(15) 1 d PDU A 1
H22C H 0.0824 0.7562 0.4862 0.040 Uiso 0.509(15) 1 calc PR A 1
H22D H 0.0538 0.6896 0.4456 0.040 Uiso 0.509(15) 1 calc PR A 1
C23B C 0.268(2) 0.6257(9) 0.5014(4) 0.032(4) Uani 0.509(15) 1 d PDU A 1
H23B H 0.3559 0.5820 0.4798 0.039 Uiso 0.509(15) 1 calc PR A 1
C24B C 0.088(3) 0.5701(11) 0.5338(7) 0.048(5) Uani 0.509(15) 1 d PDU A 1
H24D H 0.1597 0.5158 0.5575 0.072 Uiso 0.509(15) 1 calc PR A 1
H24E H -0.0069 0.5457 0.5115 0.072 Uiso 0.509(15) 1 calc PR A 1
H24F H -0.0075 0.6122 0.5539 0.072 Uiso 0.509(15) 1 calc PR A 1
C25B C 0.437(3) 0.6554(11) 0.5353(6) 0.037(4) Uani 0.509(15) 1 d PDU A 1
H25D H 0.5520 0.6928 0.5131 0.055 Uiso 0.509(15) 1 calc PR A 1
H25E H 0.5116 0.5976 0.5557 0.055 Uiso 0.509(15) 1 calc PR A 1
H25F H 0.3537 0.6949 0.5586 0.055 Uiso 0.509(15) 1 calc PR A 1
C22D C 0.202(6) 0.715(4) 0.4644(17) 0.034(3) Uani 0.491(15) 1 d PDU A 2
H22E H 0.0511 0.7494 0.4699 0.040 Uiso 0.491(15) 1 calc PR A 2
H22F H 0.1758 0.6564 0.4511 0.040 Uiso 0.491(15) 1 calc PR A 2
C23D C 0.297(2) 0.6809(10) 0.5172(5) 0.033(4) Uani 0.491(15) 1 d PDU A 2
H23D H 0.3015 0.7392 0.5330 0.040 Uiso 0.491(15) 1 calc PR A 2
C24D C 0.155(3) 0.6131(10) 0.5532(5) 0.036(4) Uani 0.491(15) 1 d PDU A 2
H24G H -0.0017 0.6422 0.5563 0.053 Uiso 0.491(15) 1 calc PR A 2
H24H H 0.2173 0.5989 0.5872 0.053 Uiso 0.491(15) 1 calc PR A 2
H24I H 0.1561 0.5533 0.5399 0.053 Uiso 0.491(15) 1 calc PR A 2
C25D C 0.545(3) 0.6359(10) 0.5111(6) 0.038(4) Uani 0.491(15) 1 d PDU A 2
H25G H 0.6371 0.6816 0.4870 0.057 Uiso 0.491(15) 1 calc PR A 2
H25H H 0.5456 0.5763 0.4976 0.057 Uiso 0.491(15) 1 calc PR A 2
H25I H 0.6102 0.6214 0.5449 0.057 Uiso 0.491(15) 1 calc PR A 2

loop_
_atom_site_aniso_label
_atom_site_aniso_U_11
_atom_site_aniso_U_22
_atom_site_aniso_U_33
_atom_site_aniso_U_23
_atom_site_aniso_U_13
_atom_site_aniso_U_12
Si1A 0.0281(12) 0.0207(8) 0.0211(8) -0.0034(6) -0.0004(7) 0.0007(7)
C1A 0.034(5) 0.026(3) 0.024(3) 0.000(2) -0.005(3) -0.005(3)
C2A 0.019(4) 0.020(3) 0.023(3) -0.001(2) -0.006(2) -0.001(3)
C3A 0.027(4) 0.022(3) 0.024(3) -0.006(2) -0.003(3) -0.004(3)
C4A 0.033(4) 0.021(3) 0.020(3) -0.005(2) -0.004(3) -0.013(3)
C5A 0.040(5) 0.028(3) 0.028(3) -0.001(3) -0.004(3) -0.006(3)
C6A 0.048(5) 0.027(3) 0.030(3) 0.003(3) 0.003(3) 0.001(3)
C7A 0.056(6) 0.024(3) 0.022(3) 0.005(2) -0.014(3) 0.008(3)
C8A 0.042(5) 0.023(3) 0.028(3) -0.002(2) 0.000(3) 0.003(3)
C9A 0.023(4) 0.024(3) 0.026(3) -0.003(2) -0.002(3) 0.002(3)
C10A 0.022(4) 0.024(3) 0.027(3) -0.007(2) 0.000(3) 0.002(3)
C11A 0.026(4) 0.019(3) 0.025(3) -0.005(2) -0.010(3) -0.003(3)
C12A 0.029(4) 0.022(3) 0.020(3) 0.003(2) -0.003(3) -0.007(3)
C13A 0.032(4) 0.026(3) 0.017(3) -0.002(2) 0.000(3) -0.001(3)
C14A 0.029(4) 0.019(3) 0.031(3) -0.006(2) -0.005(3) 0.001(3)
C15A 0.030(4) 0.023(3) 0.025(3) -0.004(2) -0.006(3) 0.002(3)
C16A 0.035(5) 0.043(4) 0.029(3) 0.003(3) -0.001(3) 0.001(3)
C17A 0.049(5) 0.030(4) 0.034(4) -0.004(3) -0.009(3) -0.007(3)
C18A 0.039(5) 0.027(3) 0.024(3) -0.003(2) 0.003(3) -0.004(3)
C19A 0.045(5) 0.027(3) 0.038(4) -0.009(3) -0.016(3) 0.007(3)
C20A 0.054(6) 0.032(4) 0.044(4) -0.015(3) -0.009(4) -0.006(4)
C21A 0.076(7) 0.049(5) 0.068(6) -0.040(4) 0.008(5) 0.003(5)
C22A 0.029(4) 0.032(3) 0.023(3) -0.008(2) 0.000(3) 0.000(3)
C23A 0.041(5) 0.031(3) 0.014(3) -0.004(2) -0.003(3) -0.015(3)
C24A 0.050(5) 0.046(4) 0.022(3) -0.008(3) 0.008(3) -0.013(4)
C25A 0.038(5) 0.033(4) 0.029(3) -0.003(3) 0.000(3) -0.003(3)
Si1B 0.0304(13) 0.0262(9) 0.0267(9) -0.0083(7) -0.0021(8) -0.0066(8)
C1B 0.037(5) 0.027(3) 0.017(3) -0.006(2) 0.000(3) -0.005(3)
C2B 0.043(5) 0.019(3) 0.014(3) -0.006(2) 0.001(3) -0.005(3)
C3B 0.036(5) 0.028(3) 0.023(3) -0.006(2) -0.004(3) 0.000(3)
C4B 0.046(5) 0.021(3) 0.022(3) -0.009(2) 0.006(3) -0.006(3)
C5B 0.043(5) 0.034(4) 0.025(3) -0.002(3) 0.009(3) -0.007(3)
C6B 0.061(6) 0.024(3) 0.025(3) 0.001(3) 0.002(3) -0.017(3)
C7B 0.050(5) 0.030(4) 0.025(3) 0.004(3) -0.001(3) -0.003(3)
C8B 0.043(5) 0.031(4) 0.030(3) -0.004(3) -0.003(3) -0.005(3)
C9B 0.038(4) 0.023(3) 0.019(3) -0.006(2) -0.007(3) 0.000(3)
C10B 0.032(5) 0.030(3) 0.028(3) -0.010(3) -0.002(3) -0.005(3)
C11B 0.040(4) 0.020(3) 0.016(3) -0.008(2) -0.010(3) 0.003(3)
C12B 0.044(5) 0.027(3) 0.014(3) -0.002(2) 0.000(3) -0.006(3)
C13B 0.048(5) 0.025(3) 0.016(3) -0.002(2) 0.003(3) -0.005(3)
C14B 0.046(5) 0.032(4) 0.027(3) -0.002(3) 0.000(3) -0.005(3)
C15B 0.045(6) 0.041(4) 0.048(4) 0.002(3) -0.004(4) 0.001(4)
C16B 0.050(6) 0.064(5) 0.038(4) 0.005(4) -0.001(4) -0.015(4)
C17B 0.043(6) 0.062(5) 0.043(4) 0.003(4) -0.009(4) 0.000(4)
C18B 0.058(15) 0.028(9) 0.023(12) -0.003(9) -0.005(8) -0.013(8)
C19B 0.045(11) 0.036(10) 0.057(13) -0.020(9) 0.003(8) -0.005(8)
C20B 0.055(10) 0.042(11) 0.043(12) -0.016(8) -0.005(8) 0.000(8)
C21B 0.050(9) 0.076(12) 0.066(10) -0.051(9) -0.007(7) 0.001(8)
C18D 0.027(15) 0.023(11) 0.030(19) -0.008(12) -0.005(10) -0.009(9)
C19D 0.034(11) 0.023(11) 0.030(11) -0.008(8) -0.003(8) 0.000(7)
C20D 0.046(11) 0.034(13) 0.032(12) -0.011(10) 0.006(8) 0.000(9)
C21D 0.021(10) 0.032(9) 0.049(10) -0.020(7) -0.006(7) -0.002(7)
C22B 0.047(9) 0.025(4) 0.031(3) -0.009(3) -0.003(5) -0.007(7)
C23B 0.050(10) 0.032(8) 0.017(6) -0.009(5) 0.006(5) -0.012(6)
C24B 0.054(11) 0.029(8) 0.057(10) 0.001(7) 0.013(8) -0.019(7)
C25B 0.027(11) 0.043(9) 0.044(9) -0.018(7) -0.003(7) 0.001(7)
C22D 0.047(9) 0.025(4) 0.031(3) -0.009(3) -0.003(5) -0.007(7)
C23D 0.034(9) 0.037(9) 0.033(7) -0.009(6) -0.005(6) -0.015(6)
C24D 0.040(10) 0.025(8) 0.035(7) -0.001(5) 0.008(6) 0.010(7)
C25D 0.042(8) 0.021(7) 0.045(9) 0.001(6) 0.010(7) -0.005(6)

loop_
_atom_type_symbol
_atom_type_description
_atom_type_scat_dispersion_real
_atom_type_scat_dispersion_imag
_atom_type_scat_source
C C 0.0033 0.0016 'International Tables Vol C Tables 4.2.6.8 and 6.1.1.4'
H H 0.0000 0.0000 'International Tables Vol C Tables 4.2.6.8 and 6.1.1.4'
Si Si 0.0817 0.0704 'International Tables Vol C Tables 4.2.6.8 and 6.1.1.4'

loop_
_geom_angle_atom_site_label_1
_geom_angle_atom_site_label_2
_geom_angle_atom_site_label_3
_geom_angle
_geom_angle_site_symmetry_1
_geom_angle_site_symmetry_3
C13A Si1A C14A 108.5(3) . .
C13A Si1A C22A 109.6(3) . .
C14A Si1A C22A 108.7(3) . .
C13A Si1A C18A 104.7(3) . .
C14A Si1A C18A 112.4(3) . .
C22A Si1A C18A 112.7(3) . .
C2A C1A C11A 120.7(6) . 2_865
C2A C1A C12A 120.3(5) . .
C11A C1A C12A 118.9(5) 2_865 .
C3A C2A C1A 122.0(6) . .
C3A C2A C11A 118.0(5) . .
C1A C2A C11A 120.0(5) . .
C4A C3A C2A 122.3(6) . .
C4A C3A H3A 118.9 . .
C2A C3A H3A 118.9 . .
C3A C4A C9A 118.7(5) . .
C3A C4A C5A 122.5(6) . .
C9A C4A C5A 118.8(6) . .
C6A C5A C4A 120.7(7) . .
C6A C5A H5A 119.7 . .
C4A C5A H5A 119.7 . .
C5A C6A C7A 121.2(6) . .
C5A C6A H6A 119.4 . .
C7A C6A H6A 119.4 . .
C8A C7A C6A 120.7(6) . .
C8A C7A H7A 119.7 . .
C6A C7A H7A 119.7 . .
C7A C8A C9A 120.6(6) . .
C7A C8A H8A 119.7 . .
C9A C8A H8A 119.7 . .
C10A C9A C4A 119.9(5) . .
C10A C9A C8A 122.1(6) . .
C4A C9A C8A 118.1(5) . .
C9A C10A C11A 121.0(6) . .
C9A C10A H10A 119.5 . .
C11A C10A H10A 119.5 . .
C10A C11A C1A 120.9(6) . 2_865
C10A C11A C2A 119.8(5) . .
C1A C11A C2A 119.2(5) 2_865 .
C13A C12A C1A 173.8(7) . .
C12A C13A Si1A 170.6(6) . .
C15A C14A Si1A 119.3(5) . .
C15A C14A H14A 107.5 . .
Si1A C14A H14A 107.5 . .
C15A C14A H14B 107.5 . .
Si1A C14A H14B 107.5 . .
H14A C14A H14B 107.0 . .
C17A C15A C16A 109.2(5) . .
C17A C15A C14A 112.2(6) . .
C16A C15A C14A 111.3(5) . .
C17A C15A H15A 108.0 . .
C16A C15A H15A 108.0 . .
C14A C15A H15A 108.0 . .
C15A C16A H16A 109.5 . .
C15A C16A H16B 109.5 . .
H16A C16A H16B 109.5 . .
C15A C16A H16C 109.5 . .
H16A C16A H16C 109.5 . .
H16B C16A H16C 109.5 . .
C15A C17A H17A 109.5 . .
C15A C17A H17B 109.5 . .
H17A C17A H17B 109.5 . .
C15A C17A H17C 109.5 . .
H17A C17A H17C 109.5 . .
H17B C17A H17C 109.5 . .
C19A C18A Si1A 118.4(5) . .
C19A C18A H18A 107.7 . .
Si1A C18A H18A 107.7 . .
C19A C18A H18B 107.7 . .
Si1A C18A H18B 107.7 . .
H18A C18A H18B 107.1 . .
C21A C19A C20A 110.2(6) . .
C21A C19A C18A 112.2(6) . .
C20A C19A C18A 110.9(6) . .
C21A C19A H19A 107.8 . .
C20A C19A H19A 107.8 . .
C18A C19A H19A 107.8 . .
C19A C20A H20A 109.5 . .
C19A C20A H20B 109.5 . .
H20A C20A H20B 109.5 . .
C19A C20A H20C 109.5 . .
H20A C20A H20C 109.5 . .
H20B C20A H20C 109.5 . .
C19A C21A H21A 109.5 . .
C19A C21A H21B 109.5 . .
H21A C21A H21B 109.5 . .
C19A C21A H21C 109.5 . .
H21A C21A H21C 109.5 . .
H21B C21A H21C 109.5 . .
C23A C22A Si1A 118.0(5) . .
C23A C22A H22A 107.8 . .
Si1A C22A H22A 107.8 . .
C23A C22A H22B 107.8 . .
Si1A C22A H22B 107.8 . .
H22A C22A H22B 107.1 . .
C25A C23A C24A 110.0(5) . .
C25A C23A C22A 111.5(5) . .
C24A C23A C22A 109.7(6) . .
C25A C23A H23A 108.5 . .
C24A C23A H23A 108.5 . .
C22A C23A H23A 108.5 . .
C23A C24A H24A 109.5 . .
C23A C24A H24B 109.5 . .
H24A C24A H24B 109.5 . .
C23A C24A H24C 109.5 . .
H24A C24A H24C 109.5 . .
H24B C24A H24C 109.5 . .
C23A C25A H25A 109.5 . .
C23A C25A H25B 109.5 . .
H25A C25A H25B 109.5 . .
C23A C25A H25C 109.5 . .
H25A C25A H25C 109.5 . .
H25B C25A H25C 109.5 . .
C22D Si1B C13B 107(2) . .
C22D Si1B C18D 107(3) . .
C13B Si1B C18D 103.4(8) . .
C22D Si1B C14B 111.4(9) . .
C13B Si1B C14B 110.5(3) . .
C18D Si1B C14B 116.8(14) . .
C22D Si1B C18B 114(3) . .
C13B Si1B C18B 105.7(7) . .
C14B Si1B C18B 107.7(11) . .
C13B Si1B C22B 110.5(19) . .
C18D Si1B C22B 109(2) . .
C14B Si1B C22B 106.4(7) . .
C18B Si1B C22B 116(2) . .
C2B C1B C11B 120.4(6) . 2_776
C2B C1B C12B 120.0(5) . .
C11B C1B C12B 119.6(5) 2_776 .
C3B C2B C1B 123.6(6) . .
C3B C2B C11B 117.1(5) . .
C1B C2B C11B 119.2(5) . .
C4B C3B C2B 124.0(6) . .
C4B C3B H3B 118.0 . .
C2B C3B H3B 118.0 . .
C3B C4B C5B 124.4(7) . .
C3B C4B C9B 118.7(6) . .
C5B C4B C9B 116.9(6) . .
C6B C5B C4B 121.7(7) . .
C6B C5B H5B 119.1 . .
C4B C5B H5B 119.1 . .
C5B C6B C7B 121.5(6) . .
C5B C6B H6B 119.2 . .
C7B C6B H6B 119.2 . .
C8B C7B C6B 118.2(6) . .
C8B C7B H7B 120.9 . .
C6B C7B H7B 120.9 . .
C7B C8B C9B 123.4(7) . .
C7B C8B H8B 118.3 . .
C9B C8B H8B 118.3 . .
C10B C9B C8B 122.9(6) . .
C10B C9B C4B 118.9(6) . .
C8B C9B C4B 118.2(6) . .
C9B C10B C11B 122.6(6) . .
C9B C10B H10B 118.7 . .
C11B C10B H10B 118.7 . .
C10B C11B C1B 121.1(6) . 2_776
C10B C11B C2B 118.6(6) . .
C1B C11B C2B 120.2(5) 2_776 .
C13B C12B C1B 172.5(7) . .
C12B C13B Si1B 173.7(7) . .
C15B C14B Si1B 120.7(5) . .
C15B C14B H14C 107.1 . .
Si1B C14B H14C 107.1 . .
C15B C14B H14D 107.1 . .
Si1B C14B H14D 107.1 . .
H14C C14B H14D 106.8 . .
C16B C15B C17B 110.5(7) . .
C16B C15B C14B 113.0(7) . .
C17B C15B C14B 112.5(7) . .
C16B C15B H15B 106.8 . .
C17B C15B H15B 106.8 . .
C14B C15B H15B 106.8 . .
C15B C16B H16D 109.5 . .
C15B C16B H16E 109.5 . .
H16D C16B H16E 109.5 . .
C15B C16B H16F 109.5 . .
H16D C16B H16F 109.5 . .
H16E C16B H16F 109.5 . .
C15B C17B H17D 109.5 . .
C15B C17B H17E 109.5 . .
H17D C17B H17E 109.5 . .
C15B C17B H17F 109.5 . .
H17D C17B H17F 109.5 . .
H17E C17B H17F 109.5 . .
C19B C18B Si1B 114.8(18) . .
C19B C18B H18C 108.6 . .
Si1B C18B H18C 108.6 . .
C19B C18B H18D 108.6 . .
Si1B C18B H18D 108.6 . .
H18C C18B H18D 107.5 . .
C21B C19B C20B 108.5(13) . .
C21B C19B C18B 111.7(18) . .
C20B C19B C18B 110.0(15) . .
C21B C19B H19B 108.9 . .
C20B C19B H19B 108.9 . .
C18B C19B H19B 108.9 . .
C19B C20B H20D 109.5 . .
C19B C20B H20E 109.5 . .
H20D C20B H20E 109.5 . .
C19B C20B H20F 109.5 . .
H20D C20B H20F 109.5 . .
H20E C20B H20F 109.5 . .
C19B C21B H21D 109.5 . .
C19B C21B H21E 109.5 . .
H21D C21B H21E 109.5 . .
C19B C21B H21F 109.5 . .
H21D C21B H21F 109.5 . .
H21E C21B H21F 109.5 . .
C19D C18D Si1B 119(2) . .
C19D C18D H18E 107.7 . .
Si1B C18D H18E 107.7 . .
C19D C18D H18F 107.7 . .
Si1B C18D H18F 107.7 . .
H18E C18D H18F 107.1 . .
C21D C19D C20D 110.7(14) . .
C21D C19D C18D 111.2(19) . .
C20D C19D C18D 109.5(16) . .
C21D C19D H19D 108.4 . .
C20D C19D H19D 108.4 . .
C18D C19D H19D 108.4 . .
C19D C20D H20G 109.5 . .
C19D C20D H20H 109.5 . .
H20G C20D H20H 109.5 . .
C19D C20D H20I 109.5 . .
H20G C20D H20I 109.5 . .
H20H C20D H20I 109.5 . .
C19D C21D H21G 109.5 . .
C19D C21D H21H 109.5 . .
H21G C21D H21H 109.5 . .
C19D C21D H21I 109.5 . .
H21G C21D H21I 109.5 . .
H21H C21D H21I 109.5 . .
C23B C22B Si1B 121(2) . .
C23B C22B H22C 107.2 . .
Si1B C22B H22C 107.2 . .
C23B C22B H22D 107.2 . .
Si1B C22B H22D 107.2 . .
H22C C22B H22D 106.8 . .
C24B C23B C22B 112.1(16) . .
C24B C23B C25B 110.9(11) . .
C22B C23B C25B 111(2) . .
C24B C23B H23B 107.5 . .
C22B C23B H23B 107.5 . .
C25B C23B H23B 107.5 . .
C23B C24B H24D 109.5 . .
C23B C24B H24E 109.5 . .
H24D C24B H24E 109.5 . .
C23B C24B H24F 109.5 . .
H24D C24B H24F 109.5 . .
H24E C24B H24F 109.5 . .
C23B C25B H25D 109.5 . .
C23B C25B H25E 109.5 . .
H25D C25B H25E 109.5 . .
C23B C25B H25F 109.5 . .
H25D C25B H25F 109.5 . .
H25E C25B H25F 109.5 . .
C23D C22D Si1B 120(2) . .
C23D C22D H22E 107.4 . .
Si1B C22D H22E 107.4 . .
C23D C22D H22F 107.4 . .
Si1B C22D H22F 107.4 . .
H22E C22D H22F 106.9 . .
C24D C23D C22D 113.5(17) . .
C24D C23D C25D 110.4(11) . .
C22D C23D C25D 110(2) . .
C24D C23D H23D 107.5 . .
C22D C23D H23D 107.5 . .
C25D C23D H23D 107.5 . .
C23D C24D H24G 109.5 . .
C23D C24D H24H 109.5 . .
H24G C24D H24H 109.5 . .
C23D C24D H24I 109.5 . .
H24G C24D H24I 109.5 . .
H24H C24D H24I 109.5 . .
C23D C25D H25G 109.5 . .
C23D C25D H25H 109.5 . .
H25G C25D H25H 109.5 . .
C23D C25D H25I 109.5 . .
H25G C25D H25I 109.5 . .
H25H C25D H25I 109.5 . .

loop_
_geom_bond_atom_site_label_1
_geom_bond_atom_site_label_2
_geom_bond_distance
_geom_bond_site_symmetry_2
Si1A C13A 1.821(6) .
Si1A C14A 1.862(6) .
Si1A C22A 1.876(7) .
Si1A C18A 1.894(7) .
C1A C2A 1.411(8) .
C1A C11A 1.424(8) 2_865
C1A C12A 1.437(9) .
C2A C3A 1.409(8) .
C2A C11A 1.431(9) .
C3A C4A 1.393(8) .
C3A H3A 0.9500 .
C4A C9A 1.423(9) .
C4A C5A 1.425(8) .
C5A C6A 1.347(9) .
C5A H5A 0.9500 .
C6A C7A 1.403(10) .
C6A H6A 0.9500 .
C7A C8A 1.349(9) .
C7A H7A 0.9500 .
C8A C9A 1.442(8) .
C8A H8A 0.9500 .
C9A C10A 1.398(8) .
C10A C11A 1.399(8) .
C10A H10A 0.9500 .
C11A C1A 1.424(8) 2_865
C12A C13A 1.222(9) .
C14A C15A 1.543(8) .
C14A H14A 0.9900 .
C14A H14B 0.9900 .
C15A C17A 1.515(9) .
C15A C16A 1.525(10) .
C15A H15A 1.0000 .
C16A H16A 0.9800 .
C16A H16B 0.9800 .
C16A H16C 0.9800 .
C17A H17A 0.9800 .
C17A H17B 0.9800 .
C17A H17C 0.9800 .
C18A C19A 1.523(9) .
C18A H18A 0.9900 .
C18A H18B 0.9900 .
C19A C21A 1.521(11) .
C19A C20A 1.523(10) .
C19A H19A 1.0000 .
C20A H20A 0.9800 .
C20A H20B 0.9800 .
C20A H20C 0.9800 .
C21A H21A 0.9800 .
C21A H21B 0.9800 .
C21A H21C 0.9800 .
C22A C23A 1.546(8) .
C22A H22A 0.9900 .
C22A H22B 0.9900 .
C23A C25A 1.501(9) .
C23A C24A 1.526(9) .
C23A H23A 1.0000 .
C24A H24A 0.9800 .
C24A H24B 0.9800 .
C24A H24C 0.9800 .
C25A H25A 0.9800 .
C25A H25B 0.9800 .
C25A H25C 0.9800 .
Si1B C22D 1.81(3) .
Si1B C13B 1.856(7) .
Si1B C18D 1.86(4) .
Si1B C14B 1.880(7) .
Si1B C18B 1.93(3) .
Si1B C22B 1.94(3) .
C1B C2B 1.401(8) .
C1B C11B 1.423(8) 2_776
C1B C12B 1.427(9) .
C2B C3B 1.393(8) .
C2B C11B 1.462(9) .
C3B C4B 1.373(9) .
C3B H3B 0.9500 .
C4B C5B 1.435(8) .
C4B C9B 1.452(9) .
C5B C6B 1.354(9) .
C5B H5B 0.9500 .
C6B C7B 1.425(10) .
C6B H6B 0.9500 .
C7B C8B 1.352(9) .
C7B H7B 0.9500 .
C8B C9B 1.419(9) .
C8B H8B 0.9500 .
C9B C10B 1.371(9) .
C10B C11B 1.410(8) .
C10B H10B 0.9500 .
C11B C1B 1.423(8) 2_776
C12B C13B 1.197(9) .
C14B C15B 1.524(9) .
C14B H14C 0.9900 .
C14B H14D 0.9900 .
C15B C16B 1.481(11) .
C15B C17B 1.509(10) .
C15B H15B 1.0000 .
C16B H16D 0.9800 .
C16B H16E 0.9800 .
C16B H16F 0.9800 .
C17B H17D 0.9800 .
C17B H17E 0.9800 .
C17B H17F 0.9800 .
C18B C19B 1.544(19) .
C18B H18C 0.9900 .
C18B H18D 0.9900 .
C19B C21B 1.505(17) .
C19B C20B 1.528(16) .
C19B H19B 1.0000 .
C20B H20D 0.9800 .
C20B H20E 0.9800 .
C20B H20F 0.9800 .
C21B H21D 0.9800 .
C21B H21E 0.9800 .
C21B H21F 0.9800 .
C18D C19D 1.55(2) .
C18D H18E 0.9900 .
C18D H18F 0.9900 .
C19D C21D 1.502(17) .
C19D C20D 1.533(17) .
C19D H19D 1.0000 .
C20D H20G 0.9800 .
C20D H20H 0.9800 .
C20D H20I 0.9800 .
C21D H21G 0.9800 .
C21D H21H 0.9800 .
C21D H21I 0.9800 .
C22B C23B 1.52(3) .
C22B H22C 0.9900 .
C22B H22D 0.9900 .
C23B C24B 1.487(15) .
C23B C25B 1.536(15) .
C23B H23B 1.0000 .
C24B H24D 0.9800 .
C24B H24E 0.9800 .
C24B H24F 0.9800 .
C25B H25D 0.9800 .
C25B H25E 0.9800 .
C25B H25F 0.9800 .
C22D C23D 1.52(3) .
C22D H22E 0.9900 .
C22D H22F 0.9900 .
C23D C24D 1.475(16) .
C23D C25D 1.548(16) .
C23D H23D 1.0000 .
C24D H24G 0.9800 .
C24D H24H 0.9800 .
C24D H24I 0.9800 .
C25D H25G 0.9800 .
C25D H25H 0.9800 .
C25D H25I 0.9800 .

loop_
_geom_torsion_atom_site_label_1
_geom_torsion_atom_site_label_2
_geom_torsion_atom_site_label_3
_geom_torsion_atom_site_label_4
_geom_torsion
_geom_torsion_site_symmetry_1
_geom_torsion_site_symmetry_4
C11A C1A C2A C3A -176.7(6) 2_865 .
C12A C1A C2A C3A 7.4(9) . .
C11A C1A C2A C11A 2.7(10) 2_865 .
C12A C1A C2A C11A -173.2(6) . .
C1A C2A C3A C4A -175.5(6) . .
C11A C2A C3A C4A 5.1(9) . .
C2A C3A C4A C9A -1.5(9) . .
C2A C3A C4A C5A 177.7(6) . .
C3A C4A C5A C6A -177.9(6) . .
C9A C4A C5A C6A 1.3(9) . .
C4A C5A C6A C7A 0.0(10) . .
C5A C6A C7A C8A -1.3(11) . .
C6A C7A C8A C9A 1.1(10) . .
C3A C4A C9A C10A -1.7(9) . .
C5A C4A C9A C10A 179.1(6) . .
C3A C4A C9A C8A 177.8(6) . .
C5A C4A C9A C8A -1.4(8) . .
C7A C8A C9A C10A 179.7(6) . .
C7A C8A C9A C4A 0.2(9) . .
C4A C9A C10A C11A 1.1(9) . .
C8A C9A C10A C11A -178.4(6) . .
C9A C10A C11A C1A -179.7(6) . 2_865
C9A C10A C11A C2A 2.6(9) . .
C3A C2A C11A C10A -5.5(8) . .
C1A C2A C11A C10A 175.0(6) . .
C3A C2A C11A C1A 176.7(6) . 2_865
C1A C2A C11A C1A -2.7(10) . 2_865
C13A Si1A C14A C15A -35.1(6) . .
C22A Si1A C14A C15A -154.3(5) . .
C18A Si1A C14A C15A 80.3(5) . .
Si1A C14A C15A C17A -177.4(4) . .
Si1A C14A C15A C16A -54.7(7) . .
C13A Si1A C18A C19A 160.9(5) . .
C14A Si1A C18A C19A 43.3(6) . .
C22A Si1A C18A C19A -80.0(5) . .
Si1A C18A C19A C21A 70.3(7) . .
Si1A C18A C19A C20A -166.0(5) . .
C13A Si1A C22A C23A 76.6(5) . .
C14A Si1A C22A C23A -165.0(4) . .
C18A Si1A C22A C23A -39.6(6) . .
Si1A C22A C23A C25A -60.6(7) . .
Si1A C22A C23A C24A 177.3(4) . .
C11B C1B C2B C3B 176.6(6) 2_776 .
C12B C1B C2B C3B -5.5(10) . .
C11B C1B C2B C11B -4.6(10) 2_776 .
C12B C1B C2B C11B 173.3(6) . .
C1B C2B C3B C4B 177.0(6) . .
C11B C2B C3B C4B -1.8(9) . .
C2B C3B C4B C5B 179.6(6) . .
C2B C3B C4B C9B -1.5(10) . .
C3B C4B C5B C6B 177.2(7) . .
C9B C4B C5B C6B -1.7(9) . .
C4B C5B C6B C7B 1.3(11) . .
C5B C6B C7B C8B -0.2(11) . .
C6B C7B C8B C9B -0.3(11) . .
C7B C8B C9B C10B 178.9(7) . .
C7B C8B C9B C4B -0.2(10) . .
C3B C4B C9B C10B 3.1(9) . .
C5B C4B C9B C10B -178.0(6) . .
C3B C4B C9B C8B -177.8(6) . .
C5B C4B C9B C8B 1.1(9) . .
C8B C9B C10B C11B 179.7(6) . .
C4B C9B C10B C11B -1.2(9) . .
C9B C10B C11B C1B 178.0(6) . 2_776
C9B C10B C11B C2B -2.2(9) . .
C3B C2B C11B C10B 3.7(9) . .
C1B C2B C11B C10B -175.3(6) . .
C3B C2B C11B C1B -176.5(6) . 2_776
C1B C2B C11B C1B 4.6(10) . 2_776
C22D Si1B C14B C15B -166(3) . .
C13B Si1B C14B C15B 74.8(6) . .
C18D Si1B C14B C15B -43.0(12) . .
C18B Si1B C14B C15B -40.1(10) . .
C22B Si1B C14B C15B -165(2) . .
Si1B C14B C15B C16B -57.8(9) . .
Si1B C14B C15B C17B 176.2(5) . .
C13B Si1B C18B C19B 156.9(19) . .
C14B Si1B C18B C19B -85(2) . .
C22B Si1B C18B C19B 34(3) . .
Si1B C18B C19B C21B 63(3) . .
Si1B C18B C19B C20B -176.9(17) . .
C22D Si1B C18D C19D 84(3) . .
C13B Si1B C18D C19D -163(2) . .
C14B Si1B C18D C19D -42(3) . .
C18B Si1B C18D C19D -59(7) . .
C22B Si1B C18D C19D 79(3) . .
Si1B C18D C19D C21D -69(3) . .
Si1B C18D C19D C20D 169(2) . .
C13B Si1B C22B C23B -74(5) . .
C18D Si1B C22B C23B 39(5) . .
C14B Si1B C22B C23B 166(4) . .
C18B Si1B C22B C23B 46(5) . .
Si1B C22B C23B C24B -174(3) . .
Si1B C22B C23B C25B 61(5) . .
C13B Si1B C22D C23D -32(5) . .
C18D Si1B C22D C23D 79(5) . .
C14B Si1B C22D C23D -153(4) . .
C18B Si1B C22D C23D 85(5) . .
Si1B C22D C23D C24D -175(3) . .
Si1B C22D C23D C25D -51(5) . .
